data_1536428
loop_
_publ_author_name
'Karen, P.'
'Fauth, F.'
'Suard, E.'
'Woodward, P.M.'

_publ_section_title
;
 Y Ba Mn Co O5: neither valence mixed nor charge ordered
;
_journal_name_full 'Solid State Sciences'
_journal_page_first 1195
_journal_page_last 1204
_journal_volume 6
_journal_year 2004
_chemical_formula_sum 'Ba Co Mn O5 Y'
_chemical_name_systematic 'Y Ba Co Mn O5'
_space_group_IT_number 123
_symmetry_space_group_name_Hall '-P 4 2'
_symmetry_space_group_name_H-M 'P 4/m m m'
_cell_angle_alpha 90
_cell_angle_beta 90
_cell_angle_gamma 90
_cell_formula_units_Z 1
_cell_length_a 3.89198
_cell_length_b 3.89198
_cell_length_c 7.59783
_cell_volume 115.088
_citation_journal_id_ASTM SSSCFJ
_cod_data_source_file Karen_SSSCFJ_2004_1367.cif
_cod_data_source_block Ba1Co1Mn1O5Y1
_cod_original_cell_volume 115.0882
_cod_original_formula_sum 'Ba1 Co1 Mn1 O5 Y1'
_cod_database_code 1536428

loop_
_symmetry_equiv_pos_as_xyz
x,y,z
-y,x,z
-x,-y,z
y,-x,z
x,-y,-z
y,x,-z
-x,y,-z
-y,-x,-z
-x,-y,-z
y,-x,-z
x,y,-z
-y,x,-z
-x,y,z
-y,-x,z
x,-y,z
y,x,z

loop_
_atom_site_label
_atom_site_type_symbol
_atom_site_fract_x
_atom_site_fract_y
_atom_site_fract_z
_atom_site_occupancy
_atom_site_U_iso_or_equiv
Ba1 Ba+2 0 0 0 1 0.0
O2 O-2 0.5 0 0.31451 1 0.0
Co1 Co+2 0.5 0.5 0.26326 0.5 0.0
O1 O-2 0.5 0.5 0 1 0.0
Y1 Y+3 0 0 0.5 1 0.0
Mn1 Mn+3 0.5 0.5 0.26326 0.5 0.0
